data_1513887
loop_
_publ_author_name
'G\"or, Kansu'
'K\"urk\,c\"uo\(glu, G\"une\,s S\"uheyla'
'Ye\,silel, Okan Zafer'
'B\"uy\"ukg\"ung\"or, Orhan'

_publ_contact_author_address
;
Department of Physics,
Faculty of Arts and Sciences,
Eskisehir Osmangazi University,
26480 Eskisehir, Turkey
;
_publ_contact_author_email gkurkcuo@ogu.edu.tr
_publ_contact_author_fax '+90 2222397850'
_publ_contact_author_name 'Dr Gunes Suheyla Kurkcuoglu'
_publ_contact_author_phone '+90 2222393750'
_publ_section_title
;
 Syntheses, crystal structures and spectroscopic properties of
 cyano-bridged two-dimensional coordination polymers with
 3-methylpyridazine
;
_journal_name_full 'Inorganica Chimica Acta'
_journal_page_first 15
_journal_page_last 20
_journal_paper_doi 10.1016/j.ica.2014.01.023
_journal_volume 414
_journal_year 2014
_chemical_formula_moiety 'C14 H12 Cd N8 Ni'
_chemical_formula_sum 'C14 H12 Cd N8 Ni'
_chemical_formula_weight 463.43
_space_group_IT_number 12
_symmetry_cell_setting monoclinic
_symmetry_space_group_name_Hall '-C 2y'
_symmetry_space_group_name_H-M 'C 1 2/m 1'
_atom_sites_solution_hydrogens geom
_atom_sites_solution_primary direct
_atom_sites_solution_secondary difmap
_audit_creation_method SHELXL-97
_audit_update_record
;
2013-01-14 # Formatted by publCIF
;
_cell_angle_alpha 90.00
_cell_angle_beta 96.612(19)
_cell_angle_gamma 90.00
_cell_formula_units_Z 2
_cell_length_a 16.611(4)
_cell_length_b 7.4997(11)
_cell_length_c 6.6052(16)
_cell_measurement_reflns_used 2665
_cell_measurement_temperature 296
_cell_measurement_theta_max 27.98
_cell_measurement_theta_min 2.44
_cell_volume 817.4(3)
_computing_cell_refinement X-AREA
_computing_data_collection 'X-AREA (Stoe & Cie, 2002)'
_computing_data_reduction 'X-RED32 (Stoe & Cie, 2002)'
_computing_molecular_graphics 'ORTEP-3 for Windows (Farrugia, 1997)'
_computing_publication_material 'WinGX (Farrugia, 1999)'
_computing_structure_refinement 'SHELXL97 (Sheldrick, 2008)'
_computing_structure_solution 'SHELXS97 (Sheldrick, 2008)'
_diffrn_ambient_temperature 296
_diffrn_detector_area_resol_mean 6.67
_diffrn_measured_fraction_theta_full 0.996
_diffrn_measured_fraction_theta_max 0.996
_diffrn_measurement_device_type 'STOE IPDS 2'
_diffrn_measurement_method 'rotation method'
_diffrn_radiation_monochromator graphite
_diffrn_radiation_source 'fine-focus sealed tube'
_diffrn_radiation_type MoK\a
_diffrn_radiation_wavelength 0.71073
_diffrn_reflns_av_R_equivalents 0.0483
_diffrn_reflns_av_sigmaI/netI 0.0340
_diffrn_reflns_limit_h_max 20
_diffrn_reflns_limit_h_min -19
_diffrn_reflns_limit_k_max 9
_diffrn_reflns_limit_k_min -9
_diffrn_reflns_limit_l_max 8
_diffrn_reflns_limit_l_min -8
_diffrn_reflns_number 2665
_diffrn_reflns_theta_full 26.49
_diffrn_reflns_theta_max 26.49
_diffrn_reflns_theta_min 2.98
_exptl_absorpt_coefficient_mu 2.465
_exptl_absorpt_correction_T_max 0.5712
_exptl_absorpt_correction_T_min 0.3114
_exptl_absorpt_correction_type integration
_exptl_absorpt_process_details '(X-RED32, Stoe & Cie, 2002)'
_exptl_crystal_colour 'light yellow'
_exptl_crystal_density_diffrn 1.883
_exptl_crystal_density_method 'not measured'
_exptl_crystal_description prism
_exptl_crystal_F_000 456
_exptl_crystal_size_max 0.520
_exptl_crystal_size_mid 0.440
_exptl_crystal_size_min 0.340
_refine_diff_density_max 0.572
_refine_diff_density_min -0.462
_refine_diff_density_rms 0.071
_refine_ls_extinction_coef 0.0196(12)
_refine_ls_extinction_expression Fc^*^=kFc[1+0.001xFc^2^\l^3^/sin(2\q)]^-1/4^
_refine_ls_extinction_method SHELXL
_refine_ls_goodness_of_fit_ref 0.851
_refine_ls_hydrogen_treatment constr
_refine_ls_matrix_type full
_refine_ls_number_parameters 70
_refine_ls_number_reflns 916
_refine_ls_number_restraints 0
_refine_ls_restrained_S_all 0.851
_refine_ls_R_factor_all 0.0205
_refine_ls_R_factor_gt 0.0194
_refine_ls_shift/su_max 0.000
_refine_ls_shift/su_mean 0.000
_refine_ls_structure_factor_coef Fsqd
_refine_ls_weighting_details 'calc w=1/[\s^2^(Fo^2^)+(0.0433P)^2^+0.5595P] where P=(Fo^2^+2Fc^2^)/3'
_refine_ls_weighting_scheme calc
_refine_ls_wR_factor_gt 0.0548
_refine_ls_wR_factor_ref 0.0557
_reflns_number_gt 889
_reflns_number_total 916
_reflns_threshold_expression I>2\s(I)
_cod_data_source_file gunesk36.cif
_cod_data_source_block gunesk36
_cod_depositor_comments
;
The following automatic conversions were performed:
data name '_publ_contact_authot_phone' replaced with
'_publ_contact_author_phone' as specified in the replacement file
'/home/antanas/src/cod-tools/trunk/data/replacement-values/replacement_tags.lst'.

Automatic conversion script
Id: cif_correct_tags 4998 2017-03-02 13:24:31Z antanas 
;
_cod_original_sg_symbol_H-M 'C 2/m'
_cod_database_code 1513887

loop_
_symmetry_equiv_pos_as_xyz
'x, y, z'
'-x, y, -z'
'x+1/2, y+1/2, z'
'-x+1/2, y+1/2, -z'
'-x, -y, -z'
'x, -y, z'
'-x+1/2, -y+1/2, -z'
'x+1/2, -y+1/2, z'

loop_
_atom_site_label
_atom_site_type_symbol
_atom_site_fract_x
_atom_site_fract_y
_atom_site_fract_z
_atom_site_U_iso_or_equiv
_atom_site_adp_type
_atom_site_occupancy
_atom_site_symmetry_multiplicity
_atom_site_calc_flag
_atom_site_refinement_flags
C1 C 0.52816(11) 0.8276(3) 0.8320(3) 0.0286(4) Uani 1 1 d .
C2 C 0.62576(18) 0.5000 0.1806(5) 0.0395(7) Uani 1 2 d S
H2 H 0.5776 0.5000 0.0935 0.047 Uiso 1 2 calc SR
C3 C 0.6963(2) 0.5000 0.1015(6) 0.0589(10) Uani 1 2 d S
H3 H 0.6981 0.5000 -0.0387 0.071 Uiso 1 2 calc SR
C4 C 0.7656(3) 0.5000 0.2348(7) 0.0615(12) Uani 1 2 d S
H4 H 0.8160 0.5000 0.1867 0.074 Uiso 1 2 calc SR
C5 C 0.76001(19) 0.5000 0.4394(6) 0.0457(8) Uani 1 2 d S
C6 C 0.8337(2) 0.5000 0.5945(8) 0.0712(13) Uani 1 2 d S
H6A H 0.8171 0.5000 0.7290 0.107 Uiso 1 2 calc SR
H6B H 0.8655 0.6045 0.5767 0.107 Uiso 0.50 1 calc PR
H6C H 0.8655 0.3955 0.5767 0.107 Uiso 0.50 1 calc PR
N1 N 0.54181(11) 0.7170(2) 0.7294(3) 0.0361(4) Uani 1 1 d .
N2 N 0.62296(14) 0.5000 0.3736(4) 0.0326(5) Uani 1 2 d S
N3 N 0.69055(15) 0.5000 0.5066(4) 0.0375(6) Uani 1 2 d S
NI1 Ni 0.5000 1.0000 1.0000 0.02371(16) Uani 1 4 d S
Cd1 Cd 0.5000 0.5000 0.5000 0.02320(15) Uani 1 4 d S

loop_
_atom_site_aniso_label
_atom_site_aniso_U_11
_atom_site_aniso_U_22
_atom_site_aniso_U_33
_atom_site_aniso_U_23
_atom_site_aniso_U_13
_atom_site_aniso_U_12
C1 0.0362(9) 0.0236(9) 0.0270(9) 0.0020(7) 0.0077(7) -0.0026(7)
C2 0.0341(14) 0.0491(18) 0.0366(15) 0.000 0.0102(12) 0.000
C3 0.0455(19) 0.089(3) 0.047(2) 0.000 0.0230(17) 0.000
C4 0.0363(15) 0.087(4) 0.065(3) 0.000 0.0218(17) 0.000
C5 0.0302(15) 0.050(2) 0.057(2) 0.000 0.0057(14) 0.000
C6 0.0348(17) 0.093(4) 0.082(3) 0.000 -0.0089(18) 0.000
N1 0.0463(9) 0.0299(9) 0.0337(9) -0.0061(8) 0.0111(8) -0.0022(7)
N2 0.0288(11) 0.0360(13) 0.0341(12) 0.000 0.0086(9) 0.000
N3 0.0309(12) 0.0406(14) 0.0413(13) 0.000 0.0052(10) 0.000
NI1 0.0335(3) 0.0177(3) 0.0210(3) 0.000 0.0076(2) 0.000
Cd1 0.02869(19) 0.02022(19) 0.02190(18) 0.000 0.00815(11) 0.000

loop_
_atom_type_symbol
_atom_type_description
_atom_type_scat_dispersion_real
_atom_type_scat_dispersion_imag
_atom_type_scat_source
C C 0.0033 0.0016 'International Tables Vol C Tables 4.2.6.8 and 6.1.1.4'
H H 0.0000 0.0000 'International Tables Vol C Tables 4.2.6.8 and 6.1.1.4'
N N 0.0061 0.0033 'International Tables Vol C Tables 4.2.6.8 and 6.1.1.4'
Ni Ni 0.3393 1.1124 'International Tables Vol C Tables 4.2.6.8 and 6.1.1.4'
Cd Cd -0.8075 1.2024 'International Tables Vol C Tables 4.2.6.8 and 6.1.1.4'

loop_
_geom_angle_atom_site_label_1
_geom_angle_atom_site_label_2
_geom_angle_atom_site_label_3
_geom_angle
_geom_angle_site_symmetry_1
_geom_angle_site_symmetry_3
N1 C1 NI1 176.35(18) . .
N2 C2 C3 121.5(3) . .
N2 C2 H2 119.2 . .
C3 C2 H2 119.2 . .
C2 C3 C4 117.3(4) . .
C2 C3 H3 121.3 . .
C4 C3 H3 121.3 . .
C5 C4 C3 119.4(4) . .
C5 C4 H4 120.3 . .
C3 C4 H4 120.3 . .
N3 C5 C4 120.5(3) . .
N3 C5 C6 117.3(3) . .
C4 C5 C6 122.1(4) . .
C5 C6 H6A 109.5 . .
C5 C6 H6B 109.5 . .
H6A C6 H6B 109.5 . .
C5 C6 H6C 109.5 . .
H6A C6 H6C 109.5 . .
H6B C6 H6C 109.5 . .
C1 N1 Cd1 150.65(17) . .
C2 N2 N3 121.8(2) . .
C2 N2 Cd1 119.9(2) . .
N3 N2 Cd1 118.29(17) . .
C5 N3 N2 119.4(3) . .
C1 NI1 C1 88.21(12) 6_575 5_677
C1 NI1 C1 91.79(12) 6_575 .
C1 NI1 C1 180.0 5_677 .
C1 NI1 C1 180.0 6_575 2_657
C1 NI1 C1 91.79(12) 5_677 2_657
C1 NI1 C1 88.21(12) . 2_657
N1 Cd1 N1 180.0 5_666 .
N1 Cd1 N1 91.26(10) 5_666 2_656
N1 Cd1 N1 88.74(10) . 2_656
N1 Cd1 N1 88.74(10) 5_666 6_565
N1 Cd1 N1 91.26(10) . 6_565
N1 Cd1 N1 180.0 2_656 6_565
N1 Cd1 N2 88.50(6) 5_666 .
N1 Cd1 N2 91.50(6) . .
N1 Cd1 N2 88.50(6) 2_656 .
N1 Cd1 N2 91.50(6) 6_565 .
N1 Cd1 N2 91.50(6) 5_666 5_666
N1 Cd1 N2 88.50(6) . 5_666
N1 Cd1 N2 91.50(6) 2_656 5_666
N1 Cd1 N2 88.50(6) 6_565 5_666
N2 Cd1 N2 180.0 . 5_666

loop_
_geom_bond_atom_site_label_1
_geom_bond_atom_site_label_2
_geom_bond_distance
_geom_bond_site_symmetry_2
C1 N1 1.111(3) .
C1 NI1 1.8004(19) .
C2 N2 1.281(4) .
C2 C3 1.336(5) .
C2 H2 0.9300 .
C3 C4 1.366(6) .
C3 H3 0.9300 .
C4 C5 1.365(5) .
C4 H4 0.9300 .
C5 N3 1.283(4) .
C5 C6 1.502(5) .
C6 H6A 0.9600 .
C6 H6B 0.9600 .
C6 H6C 0.9600 .
N1 Cd1 2.2770(18) .
N2 N3 1.344(4) .
N2 Cd1 2.294(2) .
NI1 C1 1.8004(19) 6_575
NI1 C1 1.8004(19) 5_677
NI1 C1 1.8004(19) 2_657
Cd1 N1 2.2770(18) 5_666
Cd1 N1 2.2770(18) 2_656
Cd1 N1 2.2770(18) 6_565
Cd1 N2 2.294(2) 5_666

loop_
_geom_torsion_atom_site_label_1
_geom_torsion_atom_site_label_2
_geom_torsion_atom_site_label_3
_geom_torsion_atom_site_label_4
_geom_torsion
_geom_torsion_site_symmetry_4
N2 C2 C3 C4 0.0 .
C2 C3 C4 C5 0.0 .
C3 C4 C5 N3 0.0 .
C3 C4 C5 C6 180.0 .
C3 C2 N2 N3 0.0 .
C3 C2 N2 Cd1 180.0 .
C4 C5 N3 N2 0.0 .
C6 C5 N3 N2 180.0 .
C2 N2 N3 C5 0.0 .
Cd1 N2 N3 C5 180.0 .
C1 N1 Cd1 N1 68.9(3) 2_656
C1 N1 Cd1 N1 -111.1(3) 6_565
C1 N1 Cd1 N2 157.3(3) .
C1 N1 Cd1 N2 -22.7(3) 5_666
C2 N2 Cd1 N1 45.65(5) 5_666
N3 N2 Cd1 N1 -134.35(5) 5_666
C2 N2 Cd1 N1 -134.35(5) .
N3 N2 Cd1 N1 45.65(5) .
C2 N2 Cd1 N1 -45.65(5) 2_656
N3 N2 Cd1 N1 134.35(5) 2_656
C2 N2 Cd1 N1 134.35(5) 6_565
N3 N2 Cd1 N1 -45.65(5) 6_565
